data_1503544
loop_
_publ_author_name
'Wu, Biao'
'Jia, Chuandong'
'Wang, Xiaolei'
'Li, Shaoguang'
'Huang, Xiaojuan'
'Yang, Xiao-Juan'

_publ_section_title
;
 Chloride coordination by oligoureas: from mononuclear crescents to
 dinuclear foldamers.
;
_journal_issue 3
_journal_name_full 'Organic letters'
_journal_page_first 684
_journal_page_last 687
_journal_paper_doi 10.1021/ol2031153
_journal_volume 14
_journal_year 2012
_chemical_formula_sum 'C43 H58 Cl N9 O7'
_chemical_formula_weight 848.43
_chemical_name_systematic
; 
 ? 
;
_space_group_IT_number 14
_symmetry_cell_setting monoclinic
_symmetry_space_group_name_Hall '-P 2ybc'
_symmetry_space_group_name_H-M 'P 1 21/c 1'
_atom_sites_solution_hydrogens geom
_atom_sites_solution_primary direct
_atom_sites_solution_secondary difmap
_audit_creation_method SHELXL-97
_cell_angle_alpha 90.00
_cell_angle_beta 96.937(2)
_cell_angle_gamma 90.00
_cell_formula_units_Z 4
_cell_length_a 13.4563(17)
_cell_length_b 16.559(2)
_cell_length_c 20.379(3)
_cell_measurement_reflns_used 2683
_cell_measurement_temperature 296(2)
_cell_measurement_theta_max 19.85
_cell_measurement_theta_min 2.29
_cell_volume 4507.7(10)
_computing_cell_refinement 'Bruker SAINT'
_computing_data_collection 'Bruker APEX2'
_computing_data_reduction 'Bruker SAINT'
_computing_molecular_graphics 'Bruker SHELXTL'
_computing_publication_material 'Bruker SHELXTL'
_computing_structure_refinement 'SHELXL-97 (Sheldrick, 2008)'
_computing_structure_solution 'SHELXS-97 (Sheldrick, 2008)'
_diffrn_ambient_temperature 296(2)
_diffrn_measured_fraction_theta_full 0.998
_diffrn_measured_fraction_theta_max 0.998
_diffrn_measurement_device_type 'Bruker APEX-II CCD'
_diffrn_measurement_method '\f and \w scans'
_diffrn_radiation_monochromator graphite
_diffrn_radiation_source 'fine-focus sealed tube'
_diffrn_radiation_type MoK\a
_diffrn_radiation_wavelength 0.71073
_diffrn_reflns_av_R_equivalents 0.0692
_diffrn_reflns_av_sigmaI/netI 0.0772
_diffrn_reflns_limit_h_max 15
_diffrn_reflns_limit_h_min -15
_diffrn_reflns_limit_k_max 19
_diffrn_reflns_limit_k_min -19
_diffrn_reflns_limit_l_max 24
_diffrn_reflns_limit_l_min -21
_diffrn_reflns_number 29796
_diffrn_reflns_theta_full 25.00
_diffrn_reflns_theta_max 25.00
_diffrn_reflns_theta_min 1.52
_exptl_absorpt_coefficient_mu 0.143
_exptl_absorpt_correction_T_max 0.9858
_exptl_absorpt_correction_T_min 0.9583
_exptl_absorpt_correction_type multi-scan
_exptl_absorpt_process_details SADABS
_exptl_crystal_colour Yellow
_exptl_crystal_density_diffrn 1.250
_exptl_crystal_density_method 'not measured'
_exptl_crystal_description Block
_exptl_crystal_F_000 1808
_exptl_crystal_size_max 0.30
_exptl_crystal_size_mid 0.20
_exptl_crystal_size_min 0.10
_refine_diff_density_max 0.437
_refine_diff_density_min -0.237
_refine_diff_density_rms 0.046
_refine_ls_extinction_method none
_refine_ls_goodness_of_fit_ref 1.030
_refine_ls_hydrogen_treatment constr
_refine_ls_matrix_type full
_refine_ls_number_parameters 545
_refine_ls_number_reflns 7929
_refine_ls_number_restraints 1
_refine_ls_restrained_S_all 1.040
_refine_ls_R_factor_all 0.1568
_refine_ls_R_factor_gt 0.0709
_refine_ls_shift/su_max 0.000
_refine_ls_shift/su_mean 0.000
_refine_ls_structure_factor_coef Fsqd
_refine_ls_weighting_details 'calc w=1/[\s^2^(Fo^2^)+(0.0903P)^2^+0.9600P] where P=(Fo^2^+2Fc^2^)/3'
_refine_ls_weighting_scheme calc
_refine_ls_wR_factor_gt 0.1696
_refine_ls_wR_factor_ref 0.2118
_reflns_number_gt 3792
_reflns_number_total 7929
_reflns_threshold_expression >2sigma(I)
_cod_data_source_file ol2031153_si_002.cif
_cod_data_source_block L3uCla
_cod_depositor_comments
;
The following automatic conversions were performed:

'_symmetry_cell_setting' value 'Monoclinic' changed to 'monoclinic'
according to /home/saulius/struct/CIF-dictionaries/cif_core.dic
dictionary named 'cif_core.dic' version 2.4.1 from
2010-06-29.

'_exptl_absorpt_correction_type' value 'Multi-scan'
changed to 'multi-scan' according to
/home/saulius/struct/CIF-dictionaries/cif_core.dic dictionary named
'cif_core.dic' version 2.4.1 from 2010-06-29.

Automatic conversion script
Id: cif_fix_values 1715 2011-07-08 13:25:40Z adriana 
;
_cod_original_cell_volume 4507.8(10)
_cod_original_sg_symbol_H-M P2(1)/c
_cod_database_code 1503544

loop_
_symmetry_equiv_pos_as_xyz
'x, y, z'
'-x, y+1/2, -z+1/2'
'-x, -y, -z'
'x, -y-1/2, z-1/2'

loop_
_atom_site_label
_atom_site_type_symbol
_atom_site_fract_x
_atom_site_fract_y
_atom_site_fract_z
_atom_site_U_iso_or_equiv
_atom_site_adp_type
_atom_site_occupancy
_atom_site_symmetry_multiplicity
_atom_site_calc_flag
_atom_site_refinement_flags
Cl1 Cl 0.66383(8) 0.56383(8) 0.22478(5) 0.0817(4) Uani 1 1 d .
O1 O 0.2919(3) 0.8637(2) 0.36426(19) 0.1003(11) Uani 1 1 d .
O2 O 0.1841(3) 0.8891(2) 0.27969(18) 0.0951(11) Uani 1 1 d .
O3 O 0.4273(2) 0.6958(2) 0.04418(15) 0.0890(10) Uani 1 1 d .
O4 O 0.8608(2) 0.6049(2) 0.03901(16) 0.0964(11) Uani 1 1 d .
O5 O 0.9862(2) 0.5244(2) 0.37162(16) 0.0959(11) Uani 1 1 d .
O6 O 0.7376(4) 0.3680(3) 0.6225(2) 0.157(2) Uani 1 1 d .
O7 O 0.5869(4) 0.3799(3) 0.5756(2) 0.1418(17) Uani 1 1 d .
N1 N 0.2604(3) 0.8562(2) 0.3054(2) 0.0739(10) Uani 1 1 d .
N2 N 0.4950(2) 0.6759(2) 0.15119(16) 0.0660(9) Uani 1 1 d .
H2 H 0.5428 0.6509 0.1746 0.079 Uiso 1 1 calc R
N3 N 0.5706(2) 0.6219(2) 0.06796(16) 0.0630(9) Uani 1 1 d .
H3 H 0.6175 0.6133 0.0998 0.076 Uiso 1 1 calc R
N4 N 0.7350(2) 0.52572(19) 0.06405(16) 0.0621(9) Uani 1 1 d .
H4 H 0.7149 0.4945 0.0935 0.074 Uiso 1 1 calc R
N5 N 0.8783(2) 0.53423(19) 0.13639(15) 0.0609(9) Uani 1 1 d .
H5 H 0.8493 0.4987 0.1583 0.073 Uiso 1 1 calc R
N6 N 0.9062(2) 0.5582(2) 0.26964(16) 0.0625(9) Uani 1 1 d .
H6 H 0.8477 0.5664 0.2486 0.075 Uiso 1 1 calc R
N7 N 0.8152(3) 0.5197(2) 0.35075(16) 0.0677(10) Uani 1 1 d .
H7 H 0.7667 0.5319 0.3209 0.081 Uiso 1 1 calc R
N8 N 0.6771(5) 0.3884(3) 0.5767(2) 0.1092(16) Uani 1 1 d .
N9 N 0.1545(3) 0.3134(2) 0.1865(2) 0.0769(11) Uani 1 1 d .
C1 C 0.3182(3) 0.8071(2) 0.2644(2) 0.0604(11) Uani 1 1 d .
C2 C 0.2942(3) 0.8083(2) 0.1970(2) 0.0661(12) Uani 1 1 d .
H2A H 0.2397 0.8384 0.1782 0.079 Uiso 1 1 calc R
C3 C 0.3505(3) 0.7651(2) 0.1573(2) 0.0634(11) Uani 1 1 d .
H3A H 0.3347 0.7661 0.1116 0.076 Uiso 1 1 calc R
C4 C 0.4315(3) 0.7196(2) 0.1862(2) 0.0559(10) Uani 1 1 d .
C5 C 0.4514(3) 0.7167(2) 0.2550(2) 0.0665(12) Uani 1 1 d .
H5A H 0.5031 0.6842 0.2745 0.080 Uiso 1 1 calc R
C6 C 0.3958(3) 0.7609(2) 0.2943(2) 0.0661(11) Uani 1 1 d .
H6A H 0.4103 0.7597 0.3401 0.079 Uiso 1 1 calc R
C7 C 0.4917(3) 0.6672(2) 0.0837(2) 0.0631(11) Uani 1 1 d .
C8 C 0.5853(3) 0.5878(2) 0.00713(19) 0.0532(10) Uani 1 1 d .
C9 C 0.5185(3) 0.5982(3) -0.0498(2) 0.0665(11) Uani 1 1 d .
H9 H 0.4625 0.6310 -0.0493 0.080 Uiso 1 1 calc R
C10 C 0.5366(3) 0.5591(3) -0.1072(2) 0.0733(13) Uani 1 1 d .
H10 H 0.4917 0.5652 -0.1453 0.088 Uiso 1 1 calc R
C11 C 0.6200(4) 0.5111(3) -0.1090(2) 0.0735(12) Uani 1 1 d .
H11 H 0.6316 0.4853 -0.1479 0.088 Uiso 1 1 calc R
C12 C 0.6855(3) 0.5019(2) -0.0525(2) 0.0661(11) Uani 1 1 d .
H12 H 0.7419 0.4697 -0.0532 0.079 Uiso 1 1 calc R
C13 C 0.6687(3) 0.5395(2) 0.0050(2) 0.0551(10) Uani 1 1 d .
C14 C 0.8274(3) 0.5584(2) 0.0768(2) 0.0597(10) Uani 1 1 d .
C15 C 0.9720(3) 0.5614(2) 0.1649(2) 0.0560(10) Uani 1 1 d .
C16 C 1.0501(3) 0.5787(2) 0.1283(2) 0.0672(12) Uani 1 1 d .
H16 H 1.0404 0.5725 0.0826 0.081 Uiso 1 1 calc R
C17 C 1.1418(3) 0.6048(2) 0.1583(2) 0.0704(12) Uani 1 1 d .
H17 H 1.1928 0.6168 0.1329 0.084 Uiso 1 1 calc R
C18 C 1.1578(3) 0.6132(2) 0.2257(2) 0.0702(12) Uani 1 1 d .
H18 H 1.2199 0.6304 0.2460 0.084 Uiso 1 1 calc R
C19 C 1.0815(3) 0.5961(2) 0.2637(2) 0.0632(11) Uani 1 1 d .
H19 H 1.0929 0.6013 0.3095 0.076 Uiso 1 1 calc R
C20 C 0.9886(3) 0.5715(2) 0.2339(2) 0.0558(10) Uani 1 1 d .
C21 C 0.9094(3) 0.5336(2) 0.3342(2) 0.0612(11) Uani 1 1 d .
C22 C 0.7871(3) 0.4886(2) 0.4094(2) 0.0619(11) Uani 1 1 d .
C23 C 0.8509(3) 0.4749(3) 0.4665(2) 0.0808(14) Uani 1 1 d .
H23 H 0.9186 0.4873 0.4680 0.097 Uiso 1 1 calc R
C24 C 0.8152(4) 0.4429(3) 0.5213(2) 0.0894(15) Uani 1 1 d .
H24 H 0.8586 0.4333 0.5596 0.107 Uiso 1 1 calc R
C25 C 0.7156(4) 0.4254(3) 0.5193(2) 0.0776(13) Uani 1 1 d .
C26 C 0.6493(4) 0.4401(3) 0.4640(2) 0.0798(13) Uani 1 1 d .
H26 H 0.5815 0.4286 0.4634 0.096 Uiso 1 1 calc R
C27 C 0.6855(3) 0.4724(3) 0.4093(2) 0.0737(13) Uani 1 1 d .
H27 H 0.6413 0.4835 0.3716 0.088 Uiso 1 1 calc R
C28 C 0.1066(4) 0.2779(3) 0.2442(2) 0.0846(14) Uani 1 1 d .
H28A H 0.0587 0.2370 0.2272 0.102 Uiso 1 1 calc R
H28B H 0.1583 0.2513 0.2739 0.102 Uiso 1 1 calc R
C29 C 0.0540(5) 0.3382(3) 0.2834(3) 0.1086(18) Uani 1 1 d .
H29A H -0.0035 0.3599 0.2557 0.130 Uiso 1 1 calc R
H29B H 0.0991 0.3825 0.2966 0.130 Uiso 1 1 calc R
C30 C 0.0191(6) 0.3000(4) 0.3450(4) 0.147(3) Uani 1 1 d .
H30A H -0.0440 0.3249 0.3520 0.177 Uiso 1 1 calc R
H30B H 0.0057 0.2433 0.3356 0.177 Uiso 1 1 calc R
C31 C 0.0782(10) 0.3043(6) 0.4001(4) 0.277(7) Uani 1 1 d .
H31A H 0.1201 0.2573 0.4049 0.415 Uiso 1 1 calc R
H31B H 0.0391 0.3073 0.4364 0.415 Uiso 1 1 calc R
H31C H 0.1193 0.3517 0.3998 0.415 Uiso 1 1 calc R
C32 C 0.0767(4) 0.3503(3) 0.1355(3) 0.0884(15) Uani 1 1 d .
H32A H 0.0438 0.3937 0.1565 0.106 Uiso 1 1 calc R
H32B H 0.1110 0.3743 0.1011 0.106 Uiso 1 1 calc R
C33 C -0.0029(4) 0.2939(3) 0.1033(3) 0.0982(16) Uani 1 1 d .
H33A H -0.0411 0.2723 0.1367 0.118 Uiso 1 1 calc R
H33B H 0.0288 0.2490 0.0833 0.118 Uiso 1 1 calc R
C34 C -0.0729(4) 0.3366(4) 0.0508(3) 0.1119(19) Uani 1 1 d .
H34A H -0.1038 0.3814 0.0714 0.134 Uiso 1 1 calc R
H34B H -0.0335 0.3590 0.0184 0.134 Uiso 1 1 calc R
C35 C -0.1545(5) 0.2850(4) 0.0153(3) 0.142(2) Uani 1 1 d .
H35A H -0.1254 0.2451 -0.0107 0.214 Uiso 1 1 calc R
H35B H -0.1994 0.3184 -0.0132 0.214 Uiso 1 1 calc R
H35C H -0.1908 0.2588 0.0470 0.214 Uiso 1 1 calc R
C36 C 0.2089(4) 0.2443(3) 0.1566(3) 0.0855(14) Uani 1 1 d .
H36A H 0.2577 0.2222 0.1908 0.103 Uiso 1 1 calc R
H36B H 0.1606 0.2020 0.1436 0.103 Uiso 1 1 calc R
C37 C 0.2624(4) 0.2649(3) 0.0974(3) 0.1103(19) Uani 1 1 d .
H37A H 0.2162 0.2911 0.0638 0.132 Uiso 1 1 calc R
H37B H 0.3169 0.3021 0.1107 0.132 Uiso 1 1 calc R
C38 C 0.3030(5) 0.1889(4) 0.0695(4) 0.136(2) Uani 1 1 d .
H38A H 0.3510 0.1652 0.1035 0.163 Uiso 1 1 calc R
H38B H 0.2482 0.1509 0.0605 0.163 Uiso 1 1 calc R
C39 C 0.3504(6) 0.1973(4) 0.0109(4) 0.166(3) Uani 1 1 d .
H39A H 0.3092 0.2297 -0.0206 0.249 Uiso 1 1 calc R
H39B H 0.3595 0.1449 -0.0077 0.249 Uiso 1 1 calc R
H39C H 0.4144 0.2228 0.0214 0.249 Uiso 1 1 calc R
C40 C 0.2256(4) 0.3798(3) 0.2092(3) 0.1005(17) Uani 1 1 d .
H40A H 0.1882 0.4235 0.2262 0.121 Uiso 1 1 calc R
H40B H 0.2550 0.4003 0.1713 0.121 Uiso 1 1 calc R
C41 C 0.3087(5) 0.3556(4) 0.2615(4) 0.137(2) Uani 1 1 d .
H41A H 0.3594 0.3253 0.2421 0.165 Uiso 1 1 calc R
H41B H 0.2829 0.3223 0.2947 0.165 Uiso 1 1 calc R
C42 C 0.3542(7) 0.4360(6) 0.2933(4) 0.199(4) Uani 1 1 d D
H42A H 0.3796 0.4682 0.2592 0.238 Uiso 1 1 calc R
H42B H 0.3014 0.4667 0.3102 0.238 Uiso 1 1 calc R
C43 C 0.4252(8) 0.4245(7) 0.3404(6) 0.260(6) Uani 1 1 d D
H43A H 0.3981 0.4023 0.3780 0.390 Uiso 1 1 calc R
H43B H 0.4574 0.4750 0.3524 0.390 Uiso 1 1 calc R
H43C H 0.4731 0.3875 0.3260 0.390 Uiso 1 1 calc R

loop_
_atom_site_aniso_label
_atom_site_aniso_U_11
_atom_site_aniso_U_22
_atom_site_aniso_U_33
_atom_site_aniso_U_23
_atom_site_aniso_U_13
_atom_site_aniso_U_12
Cl1 0.0657(7) 0.1304(10) 0.0471(6) 0.0045(6) -0.0010(5) 0.0401(7)
O1 0.103(3) 0.123(3) 0.078(3) -0.024(2) 0.024(2) 0.018(2)
O2 0.079(2) 0.099(3) 0.109(3) -0.010(2) 0.020(2) 0.0265(19)
O3 0.094(2) 0.112(3) 0.059(2) 0.0036(18) 0.0036(18) 0.0381(19)
O4 0.098(2) 0.103(3) 0.083(2) 0.038(2) -0.0098(19) -0.034(2)
O5 0.068(2) 0.149(3) 0.067(2) 0.036(2) -0.0055(18) -0.0181(19)
O6 0.153(4) 0.245(6) 0.067(3) 0.053(3) -0.009(3) -0.066(4)
O7 0.119(3) 0.209(5) 0.101(3) 0.027(3) 0.028(3) -0.059(3)
N1 0.070(3) 0.069(3) 0.085(3) -0.007(2) 0.021(2) 0.002(2)
N2 0.069(2) 0.078(2) 0.050(2) -0.0026(18) 0.0060(18) 0.0231(18)
N3 0.059(2) 0.080(2) 0.049(2) -0.0011(18) 0.0016(17) 0.0085(17)
N4 0.060(2) 0.077(2) 0.050(2) 0.0114(17) 0.0126(17) -0.0014(17)
N5 0.067(2) 0.065(2) 0.050(2) 0.0097(16) 0.0053(18) -0.0127(16)
N6 0.060(2) 0.078(2) 0.050(2) 0.0085(18) 0.0068(17) -0.0007(17)
N7 0.062(2) 0.092(3) 0.049(2) 0.0118(19) 0.0055(18) -0.0005(18)
N8 0.127(4) 0.145(4) 0.055(3) 0.013(3) 0.009(3) -0.048(3)
N9 0.092(3) 0.049(2) 0.093(3) 0.008(2) 0.023(2) -0.0074(19)
C1 0.063(3) 0.055(3) 0.066(3) -0.009(2) 0.020(2) 0.000(2)
C2 0.065(3) 0.060(3) 0.074(3) 0.004(2) 0.012(2) 0.013(2)
C3 0.066(3) 0.065(3) 0.060(3) 0.001(2) 0.009(2) 0.007(2)
C4 0.058(2) 0.055(3) 0.056(3) 0.001(2) 0.009(2) 0.0021(19)
C5 0.065(3) 0.074(3) 0.061(3) 0.000(2) 0.009(2) 0.017(2)
C6 0.071(3) 0.073(3) 0.056(3) -0.002(2) 0.015(2) 0.008(2)
C7 0.061(3) 0.070(3) 0.058(3) 0.005(2) 0.006(2) 0.010(2)
C8 0.058(2) 0.061(3) 0.042(2) 0.0012(19) 0.009(2) -0.0074(19)
C9 0.064(3) 0.083(3) 0.053(3) 0.000(2) 0.009(2) -0.004(2)
C10 0.073(3) 0.093(4) 0.052(3) 0.003(3) 0.002(2) -0.016(3)
C11 0.087(3) 0.080(3) 0.056(3) -0.008(2) 0.018(3) -0.010(3)
C12 0.073(3) 0.070(3) 0.058(3) -0.002(2) 0.017(2) 0.002(2)
C13 0.059(3) 0.059(2) 0.048(3) 0.002(2) 0.012(2) -0.0037(19)
C14 0.071(3) 0.056(3) 0.054(3) 0.003(2) 0.013(2) -0.005(2)
C15 0.060(3) 0.053(2) 0.056(3) -0.002(2) 0.011(2) 0.0001(19)
C16 0.074(3) 0.067(3) 0.062(3) 0.001(2) 0.016(2) 0.000(2)
C17 0.065(3) 0.074(3) 0.074(3) 0.001(2) 0.018(3) -0.004(2)
C18 0.064(3) 0.072(3) 0.075(3) 0.005(2) 0.011(3) -0.004(2)
C19 0.065(3) 0.067(3) 0.057(3) 0.006(2) 0.003(2) -0.007(2)
C20 0.062(3) 0.049(2) 0.058(3) 0.004(2) 0.011(2) 0.0007(18)
C21 0.060(3) 0.066(3) 0.057(3) 0.005(2) 0.007(2) -0.003(2)
C22 0.071(3) 0.062(3) 0.053(3) 0.003(2) 0.006(2) -0.007(2)
C23 0.073(3) 0.111(4) 0.056(3) 0.018(3) -0.003(2) -0.022(3)
C24 0.088(4) 0.125(4) 0.052(3) 0.022(3) -0.004(3) -0.025(3)
C25 0.091(4) 0.094(3) 0.049(3) 0.004(2) 0.013(3) -0.020(3)
C26 0.078(3) 0.100(4) 0.062(3) 0.000(3) 0.014(3) -0.015(3)
C27 0.073(3) 0.093(3) 0.055(3) 0.007(2) 0.007(2) -0.005(2)
C28 0.096(4) 0.072(3) 0.088(4) 0.013(3) 0.021(3) -0.010(3)
C29 0.126(5) 0.107(4) 0.101(4) -0.005(4) 0.045(4) -0.018(4)
C30 0.185(7) 0.150(6) 0.114(6) 0.004(5) 0.050(5) -0.071(5)
C31 0.423(18) 0.257(12) 0.127(8) 0.078(8) -0.063(10) -0.139(12)
C32 0.112(4) 0.061(3) 0.097(4) 0.018(3) 0.031(3) 0.014(3)
C33 0.111(4) 0.081(4) 0.103(4) 0.006(3) 0.013(3) 0.006(3)
C34 0.121(5) 0.122(5) 0.094(4) 0.027(4) 0.022(4) 0.021(4)
C35 0.136(6) 0.167(6) 0.120(6) -0.009(5) -0.003(5) 0.015(5)
C36 0.094(4) 0.061(3) 0.104(4) 0.006(3) 0.022(3) 0.002(2)
C37 0.128(5) 0.085(4) 0.128(5) 0.002(3) 0.060(4) -0.001(3)
C38 0.186(7) 0.091(5) 0.146(6) -0.006(4) 0.086(6) 0.016(4)
C39 0.204(8) 0.139(6) 0.168(8) -0.017(5) 0.079(7) 0.003(5)
C40 0.114(4) 0.080(4) 0.113(5) -0.014(3) 0.037(4) -0.034(3)
C41 0.110(5) 0.131(5) 0.170(7) -0.033(5) 0.017(5) -0.050(4)
C42 0.177(8) 0.248(11) 0.155(8) 0.015(7) -0.047(7) -0.057(8)
C43 0.188(10) 0.274(13) 0.292(15) -0.005(11) -0.076(10) -0.018(9)

loop_
_atom_type_symbol
_atom_type_description
_atom_type_scat_dispersion_real
_atom_type_scat_dispersion_imag
_atom_type_scat_source
C C 0.0033 0.0016 'International Tables Vol C Tables 4.2.6.8 and 6.1.1.4'
H H 0.0000 0.0000 'International Tables Vol C Tables 4.2.6.8 and 6.1.1.4'
Cl Cl 0.1484 0.1585 'International Tables Vol C Tables 4.2.6.8 and 6.1.1.4'
N N 0.0061 0.0033 'International Tables Vol C Tables 4.2.6.8 and 6.1.1.4'
O O 0.0106 0.0060 'International Tables Vol C Tables 4.2.6.8 and 6.1.1.4'

loop_
_geom_angle_atom_site_label_1
_geom_angle_atom_site_label_2
_geom_angle_atom_site_label_3
_geom_angle
O2 N1 O1 123.0(4)
O2 N1 C1 118.9(4)
O1 N1 C1 118.1(4)
C7 N2 C4 128.6(3)
C7 N3 C8 128.7(3)
C14 N4 C13 124.4(3)
C14 N5 C15 126.8(3)
C21 N6 C20 127.1(3)
C21 N7 C22 128.8(4)
O6 N8 O7 124.0(5)
O6 N8 C25 117.4(5)
O7 N8 C25 118.6(5)
C40 N9 C32 106.2(4)
C40 N9 C28 111.1(4)
C32 N9 C28 111.4(4)
C40 N9 C36 110.8(4)
C32 N9 C36 110.8(4)
C28 N9 C36 106.7(3)
C2 C1 C6 121.7(4)
C2 C1 N1 119.2(4)
C6 C1 N1 119.1(4)
C1 C2 C3 120.1(4)
C2 C3 C4 119.3(4)
N2 C4 C3 124.4(4)
N2 C4 C5 116.5(3)
C3 C4 C5 119.2(4)
C6 C5 C4 121.1(4)
C5 C6 C1 118.4(4)
O3 C7 N3 124.9(4)
O3 C7 N2 124.0(4)
N3 C7 N2 111.1(4)
C13 C8 C9 119.4(4)
C13 C8 N3 117.6(3)
C9 C8 N3 122.9(4)
C10 C9 C8 119.0(4)
C11 C10 C9 121.2(4)
C12 C11 C10 118.9(4)
C13 C12 C11 120.8(4)
C12 C13 C8 120.5(4)
C12 C13 N4 119.8(4)
C8 C13 N4 119.6(4)
O4 C14 N4 122.2(4)
O4 C14 N5 124.2(4)
N4 C14 N5 113.6(4)
C16 C15 N5 123.1(4)
C16 C15 C20 118.3(4)
N5 C15 C20 118.7(4)
C17 C16 C15 121.3(4)
C18 C17 C16 120.1(4)
C17 C18 C19 120.0(4)
C20 C19 C18 120.3(4)
C19 C20 C15 120.0(4)
C19 C20 N6 122.8(4)
C15 C20 N6 117.2(3)
O5 C21 N7 124.5(4)
O5 C21 N6 124.3(4)
N7 C21 N6 111.2(4)
C23 C22 C27 118.7(4)
C23 C22 N7 125.3(4)
C27 C22 N7 116.0(4)
C24 C23 C22 120.4(4)
C25 C24 C23 119.7(4)
C24 C25 C26 121.6(4)
C24 C25 N8 120.2(5)
C26 C25 N8 118.2(5)
C25 C26 C27 118.5(4)
C26 C27 C22 121.1(4)
C29 C28 N9 115.0(4)
C28 C29 C30 111.8(5)
C31 C30 C29 118.0(7)
C33 C32 N9 116.4(4)
C32 C33 C34 111.5(5)
C35 C34 C33 115.5(5)
C37 C36 N9 116.5(4)
C38 C37 C36 109.8(5)
C39 C38 C37 116.9(6)
N9 C40 C41 114.7(4)
C40 C41 C42 106.6(6)
C43 C42 C41 113.6(9)

loop_
_geom_bond_atom_site_label_1
_geom_bond_atom_site_label_2
_geom_bond_distance
O1 N1 1.230(4)
O2 N1 1.223(4)
O3 C7 1.206(4)
O4 C14 1.213(5)
O5 C21 1.217(4)
O6 N8 1.209(5)
O7 N8 1.219(5)
N1 C1 1.456(5)
N2 C7 1.378(5)
N2 C4 1.381(5)
N3 C7 1.370(5)
N3 C8 1.398(5)
N4 C14 1.352(5)
N4 C13 1.427(5)
N5 C14 1.378(5)
N5 C15 1.398(5)
N6 C21 1.374(5)
N6 C20 1.416(5)
N7 C21 1.371(5)
N7 C22 1.394(5)
N8 C25 1.469(6)
N9 C40 1.495(6)
N9 C32 1.512(6)
N9 C28 1.524(6)
N9 C36 1.525(5)
C1 C2 1.373(5)
C1 C6 1.376(5)
C2 C3 1.375(5)
C3 C4 1.396(5)
C4 C5 1.397(5)
C5 C6 1.372(5)
C8 C13 1.383(5)
C8 C9 1.389(5)
C9 C10 1.386(6)
C10 C11 1.379(6)
C11 C12 1.372(6)
C12 C13 1.370(5)
C15 C16 1.390(5)
C15 C20 1.406(5)
C16 C17 1.379(6)
C17 C18 1.371(6)
C18 C19 1.388(5)
C19 C20 1.384(5)
C22 C23 1.381(5)
C22 C27 1.393(6)
C23 C24 1.374(6)
C24 C25 1.368(6)
C25 C26 1.373(6)
C26 C27 1.377(6)
C28 C29 1.508(7)
C29 C30 1.529(8)
C30 C31 1.297(9)
C32 C33 1.511(7)
C33 C34 1.512(7)
C34 C35 1.506(8)
C36 C37 1.516(7)
C37 C38 1.510(7)
C38 C39 1.428(8)
C40 C41 1.502(8)
C41 C42 1.572(10)
C42 C43 1.284(8)

loop_
_geom_hbond_atom_site_label_D
_geom_hbond_atom_site_label_H
_geom_hbond_atom_site_label_A
_geom_hbond_distance_DH
_geom_hbond_distance_HA
_geom_hbond_distance_DA
_geom_hbond_angle_DHA
_geom_hbond_site_symmetry_A
N2 H2 Cl1 0.86 2.32 3.168(3) 169.5 .
N3 H3 Cl1 0.86 2.68 3.427(3) 146.5 .
N6 H6 Cl1 0.86 2.46 3.280(3) 158.8 .
N7 H7 Cl1 0.86 2.32 3.163(3) 167.2 .
N4 H4 O1 0.86 2.34 3.097(5) 147.6 2_645
N5 H5 O2 0.86 2.29 3.122(4) 164.1 2_645
